data_7712741
loop_
_publ_author_name
'Yang, Chen'
'Wang, Qi'
'Zhang, Kou-Lin'

_publ_section_title
;
 Preparation, characterization and electrochemical sensing performance of
 a novel pristine Cd-MOF and the composite with carbon nanotubes
;
_journal_name_full 'Dalton Transactions'
_journal_paper_doi 10.1039/D3DT00353A
_journal_year 2023
_chemical_formula_sum 'C31 H31 Cd I N12 O7 S'
_chemical_formula_weight 955.04
_space_group_crystal_system orthorhombic
_space_group_IT_number 61
_space_group_name_Hall '-P 2ac 2ab'
_space_group_name_H-M_alt 'P b c a'
_atom_sites_solution_hydrogens mixed
_audit_creation_method SHELXL-2018/3
_audit_update_record
;
2023-01-10 deposited with the CCDC.	2023-03-28 downloaded from the CCDC.
;
_cell_angle_alpha 90
_cell_angle_beta 90
_cell_angle_gamma 90
_cell_formula_units_Z 8
_cell_length_a 18.3371(7)
_cell_length_b 18.7052(7)
_cell_length_c 21.1107(8)
_cell_measurement_reflns_used 9812
_cell_measurement_temperature 293(2)
_cell_measurement_theta_max 26.4194
_cell_measurement_theta_min 2.2155
_cell_volume 7241.0(5)
_computing_structure_refinement 'SHELXL-2018/3 (Sheldrick, 2018)'
_computing_structure_solution 'SHELXT 2014/5 (Sheldrick, 2014)'
_diffrn_ambient_temperature 293(2)
_diffrn_measured_fraction_theta_full 0.999
_diffrn_measured_fraction_theta_max 0.945
_diffrn_measurement_device_type 'CCD area detector'
_diffrn_measurement_method 'phi and omega scans'
_diffrn_radiation_type MoK\a
_diffrn_radiation_wavelength 0.71073
_diffrn_reflns_av_R_equivalents 0.0689
_diffrn_reflns_av_unetI/netI 0.0812
_diffrn_reflns_Laue_measured_fraction_full 0.999
_diffrn_reflns_Laue_measured_fraction_max 0.945
_diffrn_reflns_limit_h_max 19
_diffrn_reflns_limit_h_min -24
_diffrn_reflns_limit_k_max 19
_diffrn_reflns_limit_k_min -23
_diffrn_reflns_limit_l_max 27
_diffrn_reflns_limit_l_min -27
_diffrn_reflns_number 35487
_diffrn_reflns_point_group_measured_fraction_full 0.999
_diffrn_reflns_point_group_measured_fraction_max 0.945
_diffrn_reflns_theta_full 25.242
_diffrn_reflns_theta_max 28.057
_diffrn_reflns_theta_min 1.830
_exptl_absorpt_coefficient_mu 1.578
_exptl_absorpt_correction_T_max 0.718
_exptl_absorpt_correction_T_min 0.629
_exptl_absorpt_correction_type empirical
_exptl_absorpt_process_details sadabs
_exptl_crystal_colour yellow
_exptl_crystal_density_diffrn 1.752
_exptl_crystal_density_method 'not measured'
_exptl_crystal_description block
_exptl_crystal_F_000 3792
_exptl_crystal_size_max 0.3
_exptl_crystal_size_mid 0.25
_exptl_crystal_size_min 0.21
_refine_diff_density_max 0.991
_refine_diff_density_min -0.780
_refine_diff_density_rms 0.119
_refine_ls_extinction_method none
_refine_ls_goodness_of_fit_ref 1.082
_refine_ls_hydrogen_treatment mixed
_refine_ls_matrix_type full
_refine_ls_number_parameters 487
_refine_ls_number_reflns 8301
_refine_ls_number_restraints 8
_refine_ls_restrained_S_all 1.083
_refine_ls_R_factor_all 0.1301
_refine_ls_R_factor_gt 0.0644
_refine_ls_shift/su_max 0.001
_refine_ls_shift/su_mean 0.000
_refine_ls_structure_factor_coef Fsqd
_refine_ls_weighting_details 'w=1/[\s^2^(Fo^2^)+(0.0254P)^2^+26.0791P] where P=(Fo^2^+2Fc^2^)/3'
_refine_ls_weighting_scheme calc
_refine_ls_wR_factor_gt 0.0958
_refine_ls_wR_factor_ref 0.1129
_reflns_Friedel_coverage 0.000
_reflns_number_gt 5093
_reflns_number_total 8301
_reflns_threshold_expression 'I > 2\s(I)'
_cod_data_source_file d3dt00353a2.cif
_cod_data_source_block 3
_cod_database_code 7712741
_publcif_datablock.id {95dc2372-5635-49ef-be54-f4522a1cfe8c}

_shelx_shelxl_version_number 2018/3
_shelx_space_group_comment
;
The symmetry employed for this shelxl refinement is uniquely defined
by the following loop, which should always be used as a source of
symmetry information in preference to the above space-group names.
They are only intended as comments.
;
_shelx_estimated_absorpt_t_min 0.629
_shelx_estimated_absorpt_t_max 0.718
_publcif_funding_html
;
;

loop_
_space_group_symop_operation_xyz
'x, y, z'
'-x+1/2, -y, z+1/2'
'-x, y+1/2, -z+1/2'
'x+1/2, -y+1/2, -z'
'-x, -y, -z'
'x-1/2, y, -z-1/2'
'x, -y-1/2, z-1/2'
'-x-1/2, y-1/2, z'

loop_
_atom_site_label
_atom_site_type_symbol
_atom_site_fract_x
_atom_site_fract_y
_atom_site_fract_z
_atom_site_U_iso_or_equiv
_atom_site_adp_type
_atom_site_occupancy
_atom_site_site_symmetry_order
_atom_site_calc_flag
_atom_site_refinement_flags_posn
_atom_site_refinement_flags_adp
_atom_site_refinement_flags_occupancy
_atom_site_disorder_assembly
_atom_site_disorder_group
C1 C 0.8949(3) 0.6867(3) 0.3841(3) 0.0323(13) Uani 1 1 d . . . . .
C2 C 0.8971(3) 0.7156(3) 0.5034(3) 0.0290(13) Uani 1 1 d . . . . .
C3 C 0.9179(3) 0.6984(3) 0.5641(3) 0.0311(13) Uani 1 1 d . . . . .
H3 H 0.902494 0.726351 0.597959 0.037 Uiso 1 1 calc R U . . .
C4 C 0.9619(3) 0.6393(3) 0.5746(2) 0.0277(13) Uani 1 1 d . . . . .
C5 C 0.9861(3) 0.5983(3) 0.5246(3) 0.0402(15) Uani 1 1 d . . . . .
H5 H 1.015960 0.558881 0.531653 0.048 Uiso 1 1 calc R U . . .
C6 C 0.9652(3) 0.6166(3) 0.4634(3) 0.0383(15) Uani 1 1 d . . . . .
H6 H 0.982070 0.589607 0.429480 0.046 Uiso 1 1 calc R U . . .
C7 C 0.7089(3) 0.8820(3) 0.3417(3) 0.0388(15) Uani 1 1 d . . . . .
H7 H 0.661500 0.864712 0.344677 0.047 Uiso 1 1 calc R U . . .
C8 C 0.7991(3) 0.9551(3) 0.3496(3) 0.0381(13) Uani 1 1 d . U . . .
H8 H 0.828021 0.994946 0.357585 0.046 Uiso 1 1 calc R U . . .
C9 C 0.6872(4) 1.0042(3) 0.3916(3) 0.0472(17) Uani 1 1 d . . . . .
H9A H 0.635653 0.995647 0.384569 0.057 Uiso 1 1 calc R U . . .
H9B H 0.699615 1.049144 0.371395 0.057 Uiso 1 1 calc R U . . .
C10 C 0.7007(3) 1.0107(3) 0.4618(3) 0.0356(14) Uani 1 1 d . . . . .
C11 C 0.6786(4) 0.9583(4) 0.5041(3) 0.0520(18) Uani 1 1 d . . . . .
H11 H 0.659186 0.915703 0.488952 0.062 Uiso 1 1 calc R U . . .
C12 C 0.6852(4) 0.9689(4) 0.5686(3) 0.0561(19) Uani 1 1 d . . . . .
H12 H 0.669376 0.933737 0.596525 0.067 Uiso 1 1 calc R U . . .
C13 C 0.7156(3) 1.0321(3) 0.5920(3) 0.0362(15) Uani 1 1 d . . . . .
C14 C 0.7391(4) 1.0829(3) 0.5498(3) 0.0493(17) Uani 1 1 d . . . . .
H14 H 0.760352 1.124771 0.564764 0.059 Uiso 1 1 calc R U . . .
C15 C 0.7315(4) 1.0724(3) 0.4853(3) 0.0500(17) Uani 1 1 d . . . . .
H15 H 0.747485 1.107470 0.457420 0.060 Uiso 1 1 calc R U . . .
C16 C 0.7180(4) 1.0478(4) 0.6618(3) 0.0510(18) Uani 1 1 d . . . . .
H16A H 0.743752 1.092529 0.668455 0.061 Uiso 1 1 calc R U . . .
H16B H 0.668625 1.053859 0.677310 0.061 Uiso 1 1 calc R U . . .
C17 C 0.7266(3) 0.9310(3) 0.7220(3) 0.0381(15) Uani 1 1 d . . . . .
H17 H 0.677663 0.918422 0.719527 0.046 Uiso 1 1 calc R U . . .
C18 C 0.8353(3) 0.9324(3) 0.7405(3) 0.0412(15) Uani 1 1 d . . . . .
H18 H 0.881115 0.918857 0.755147 0.049 Uiso 1 1 calc R U . . .
C19 C 0.6016(3) 0.6666(3) 0.3270(3) 0.0423(16) Uani 1 1 d . . . . .
H19 H 0.592256 0.653897 0.285206 0.051 Uiso 1 1 calc R U . . .
C20 C 0.5853(3) 0.6825(3) 0.4283(3) 0.0368(13) Uani 1 1 d D U . . .
H20 H 0.602(3) 0.649(2) 0.451(2) 0.044 Uiso 1 1 d D U . . .
C21 C 0.4831(3) 0.6277(4) 0.3736(4) 0.059(2) Uani 1 1 d . . . . .
H21A H 0.460141 0.641038 0.333944 0.071 Uiso 1 1 calc R U . . .
H21B H 0.455340 0.649619 0.407556 0.071 Uiso 1 1 calc R U . . .
C22 C 0.4784(3) 0.5460(3) 0.3809(3) 0.0388(15) Uani 1 1 d . . . . .
C23 C 0.5021(4) 0.4996(4) 0.3341(3) 0.0547(18) Uani 1 1 d . . . . .
H23 H 0.524440 0.517826 0.298066 0.066 Uiso 1 1 calc R U . . .
C24 C 0.4928(3) 0.4252(4) 0.3403(3) 0.0533(18) Uani 1 1 d . . . . .
H24 H 0.509296 0.395204 0.308208 0.064 Uiso 1 1 calc R U . . .
C25 C 0.4600(3) 0.3958(3) 0.3929(3) 0.0398(15) Uani 1 1 d . . . . .
C26 C 0.4360(4) 0.4430(4) 0.4391(3) 0.0515(18) Uani 1 1 d . . . . .
H26 H 0.413463 0.425072 0.475253 0.062 Uiso 1 1 calc R U . . .
C27 C 0.4449(4) 0.5165(4) 0.4325(3) 0.0529(18) Uani 1 1 d . . . . .
H27 H 0.427487 0.546543 0.464213 0.064 Uiso 1 1 calc R U . . .
C28 C 0.4518(4) 0.3142(4) 0.4003(4) 0.0513(18) Uani 1 1 d D . . . .
H28A H 0.493(4) 0.292(3) 0.377(3) 0.062 Uiso 1 1 d . U . . .
H28B H 0.448(4) 0.303(4) 0.4404(10) 0.062 Uiso 1 1 d D U . . .
C29 C 0.3685(4) 0.2857(4) 0.3089(3) 0.0509(18) Uani 1 1 d . . . . .
H29 H 0.395714 0.306342 0.276498 0.061 Uiso 1 1 calc R U . . .
C30 C 0.2894(4) 0.2325(4) 0.3613(3) 0.0522(18) Uani 1 1 d . . . . .
H30 H 0.247128 0.207257 0.370865 0.063 Uiso 1 1 calc R U . . .
C31 C 0.9197(3) 0.6744(3) 0.4519(2) 0.0278(13) Uani 1 1 d . . . . .
Cd1 Cd 0.76374(2) 0.72554(2) 0.28863(2) 0.03161(12) Uani 1 1 d . . . . .
I1 I 0.83277(3) 0.80914(2) 0.49255(2) 0.05168(15) Uani 1 1 d . . . . .
N1 N 0.7630(3) 0.8459(3) 0.3176(2) 0.0362(11) Uani 1 1 d . U . . .
N2 N 0.7292(3) 0.9465(3) 0.3615(2) 0.0356(11) Uani 1 1 d . U . . .
N3 N 0.8187(3) 0.8936(3) 0.3237(3) 0.0665(17) Uani 1 1 d . U . . .
N4 N 0.7540(3) 0.9915(3) 0.6986(2) 0.0377(12) Uani 1 1 d . . . . .
N5 N 0.7768(2) 0.8914(3) 0.7489(2) 0.0347(11) Uani 1 1 d . . . . .
N6 N 0.8249(3) 0.9937(3) 0.7103(2) 0.0481(14) Uani 1 1 d . . . . .
N7 N 0.6617(2) 0.6972(3) 0.3475(2) 0.0381(11) Uani 1 1 d . U . . .
N8 N 0.5571(3) 0.6569(3) 0.3746(2) 0.0392(12) Uani 1 1 d . U . . .
N9 N 0.6494(3) 0.7052(3) 0.4111(3) 0.0647(17) Uani 1 1 d . U . . .
N10 N 0.3865(3) 0.2861(3) 0.3699(2) 0.0411(13) Uani 1 1 d . . . . .
N11 N 0.3066(3) 0.2517(3) 0.3015(2) 0.0413(13) Uani 1 1 d . . . . .
N12 N 0.3358(3) 0.2517(3) 0.4046(2) 0.0566(15) Uani 1 1 d . . . . .
O1 O 0.8290(2) 0.6969(2) 0.37692(17) 0.0403(10) Uani 1 1 d . . . . .
O2 O 0.9401(2) 0.6841(2) 0.34082(18) 0.0463(11) Uani 1 1 d . . . . .
O3 O 0.9269(2) 0.6278(2) 0.69330(17) 0.0428(11) Uani 1 1 d . . . . .
O4 O 1.0129(3) 0.5424(2) 0.65140(19) 0.0544(13) Uani 1 1 d . . . . .
O5 O 1.0460(2) 0.6676(3) 0.6694(2) 0.0541(12) Uani 1 1 d . . . . .
O1W O 0.0554(2) 0.5920(3) 0.3088(2) 0.0628(14) Uani 1 1 d . . . . .
H1WA H 0.041044 0.548713 0.308756 0.094 Uiso 1 1 d R U . . .
H1WB H 0.032815 0.615011 0.337408 0.094 Uiso 1 1 d R U . . .
O2W O 0.8756(2) 0.7417(2) 0.23675(18) 0.0472(11) Uani 1 1 d . . . . .
H2WA H 0.915114 0.735062 0.256972 0.057 Uiso 1 1 d R U . . .
H2WB H 0.877575 0.768052 0.203993 0.057 Uiso 1 1 d R U . . .
S1 S 0.98969(8) 0.61720(8) 0.65371(6) 0.0320(3) Uani 1 1 d . . . . .

loop_
_atom_site_aniso_label
_atom_site_aniso_U_11
_atom_site_aniso_U_22
_atom_site_aniso_U_33
_atom_site_aniso_U_23
_atom_site_aniso_U_13
_atom_site_aniso_U_12
C1 0.041(4) 0.024(3) 0.032(3) 0.003(3) -0.002(3) -0.001(3)
C2 0.024(3) 0.031(3) 0.032(3) -0.001(3) -0.006(2) 0.005(2)
C3 0.028(3) 0.036(3) 0.029(3) -0.008(3) 0.002(2) 0.006(3)
C4 0.022(3) 0.039(3) 0.022(3) 0.002(3) 0.000(2) -0.003(3)
C5 0.046(4) 0.041(4) 0.033(3) -0.003(3) -0.004(3) 0.015(3)
C6 0.047(4) 0.043(4) 0.024(3) -0.005(3) -0.001(3) 0.011(3)
C7 0.032(3) 0.046(4) 0.038(3) 0.002(3) -0.004(3) -0.002(3)
C8 0.041(2) 0.035(3) 0.038(3) 0.001(3) -0.001(3) -0.024(3)
C9 0.054(4) 0.050(4) 0.038(4) -0.001(3) -0.003(3) 0.018(3)
C10 0.037(4) 0.036(4) 0.033(3) 0.001(3) 0.000(3) 0.007(3)
C11 0.072(5) 0.041(4) 0.044(4) 0.000(3) -0.003(4) -0.011(4)
C12 0.079(5) 0.047(4) 0.042(4) 0.009(3) 0.000(4) -0.012(4)
C13 0.040(4) 0.037(4) 0.031(3) 0.004(3) -0.001(3) 0.011(3)
C14 0.060(4) 0.041(4) 0.047(4) 0.001(3) -0.014(4) -0.009(3)
C15 0.060(4) 0.045(4) 0.046(4) 0.014(3) 0.000(3) -0.012(4)
C16 0.064(5) 0.048(4) 0.041(4) 0.000(3) -0.003(3) 0.018(4)
C17 0.028(3) 0.053(4) 0.033(3) 0.000(3) -0.002(3) 0.001(3)
C18 0.030(3) 0.059(4) 0.034(3) 0.007(3) -0.002(3) 0.004(3)
C19 0.041(4) 0.051(4) 0.036(3) -0.003(3) 0.005(3) -0.002(3)
C20 0.051(3) 0.037(4) 0.022(3) 0.015(2) 0.002(2) 0.009(3)
C21 0.035(4) 0.059(5) 0.084(5) 0.010(4) 0.002(4) -0.006(4)
C22 0.025(3) 0.045(4) 0.046(4) 0.002(3) 0.000(3) -0.003(3)
C23 0.045(4) 0.075(5) 0.044(4) 0.004(4) 0.015(3) -0.010(4)
C24 0.040(4) 0.070(5) 0.050(4) -0.015(4) 0.011(3) 0.000(4)
C25 0.031(3) 0.051(4) 0.037(4) -0.008(3) -0.008(3) -0.003(3)
C26 0.066(5) 0.051(4) 0.038(4) 0.002(3) 0.007(3) -0.010(4)
C27 0.065(5) 0.048(4) 0.046(4) -0.011(3) 0.014(4) -0.006(4)
C28 0.045(4) 0.051(4) 0.058(5) -0.006(4) -0.019(4) 0.000(4)
C29 0.057(4) 0.059(5) 0.038(4) 0.006(3) -0.004(3) -0.021(4)
C30 0.048(4) 0.067(5) 0.041(4) -0.009(4) -0.001(3) -0.010(4)
C31 0.024(3) 0.034(3) 0.025(3) 0.005(3) -0.003(2) -0.005(3)
Cd1 0.0306(2) 0.0372(2) 0.0270(2) 0.0016(2) -0.00260(19) -0.0009(2)
I1 0.0609(3) 0.0501(3) 0.0440(3) -0.0059(2) -0.0172(2) 0.0207(2)
N1 0.039(3) 0.036(3) 0.033(3) -0.002(2) 0.002(2) 0.006(2)
N2 0.037(2) 0.038(3) 0.032(3) 0.002(2) 0.002(2) 0.002(3)
N3 0.067(4) 0.049(3) 0.083(4) -0.015(3) 0.004(4) -0.013(2)
N4 0.043(3) 0.043(3) 0.027(3) 0.002(2) -0.002(2) 0.008(3)
N5 0.031(3) 0.042(3) 0.031(3) 0.001(2) -0.001(2) 0.001(2)
N6 0.038(3) 0.060(4) 0.046(3) 0.011(3) -0.003(3) -0.004(3)
N7 0.028(3) 0.042(3) 0.044(2) -0.001(3) 0.001(2) -0.006(2)
N8 0.035(3) 0.041(3) 0.042(3) 0.004(2) 0.000(2) -0.003(2)
N9 0.063(3) 0.085(5) 0.046(2) 0.009(3) 0.012(3) -0.010(3)
N10 0.047(3) 0.039(3) 0.038(3) -0.005(2) -0.011(3) 0.003(3)
N11 0.044(3) 0.050(3) 0.030(3) -0.003(2) -0.007(2) -0.009(3)
N12 0.060(4) 0.074(4) 0.036(3) -0.003(3) 0.004(3) -0.016(3)
O1 0.034(2) 0.058(3) 0.028(2) 0.006(2) -0.0070(18) -0.003(2)
O2 0.042(3) 0.069(3) 0.028(2) 0.005(2) 0.003(2) 0.006(2)
O3 0.037(2) 0.062(3) 0.029(2) -0.002(2) 0.0011(18) 0.001(2)
O4 0.082(3) 0.046(3) 0.036(2) 0.007(2) -0.001(2) 0.026(3)
O5 0.039(3) 0.077(3) 0.046(3) 0.009(2) -0.015(2) -0.016(2)
O1W 0.058(3) 0.072(3) 0.059(3) 0.008(3) 0.021(2) 0.007(3)
O2W 0.039(2) 0.067(3) 0.036(2) 0.011(2) 0.0040(19) -0.003(2)
S1 0.0302(8) 0.0409(9) 0.0249(7) 0.0023(7) -0.0027(6) 0.0016(7)

loop_
_atom_type_symbol
_atom_type_description
_atom_type_scat_dispersion_real
_atom_type_scat_dispersion_imag
_atom_type_scat_source
C C 0.0033 0.0016 'International Tables Vol C Tables 4.2.6.8 and 6.1.1.4'
H H 0.0000 0.0000 'International Tables Vol C Tables 4.2.6.8 and 6.1.1.4'
N N 0.0061 0.0033 'International Tables Vol C Tables 4.2.6.8 and 6.1.1.4'
O O 0.0106 0.0060 'International Tables Vol C Tables 4.2.6.8 and 6.1.1.4'
S S 0.1246 0.1234 'International Tables Vol C Tables 4.2.6.8 and 6.1.1.4'
Cd Cd -0.8075 1.2024 'International Tables Vol C Tables 4.2.6.8 and 6.1.1.4'
I I -0.4742 1.8119 'International Tables Vol C Tables 4.2.6.8 and 6.1.1.4'

loop_
_geom_angle_atom_site_label_1
_geom_angle_atom_site_label_2
_geom_angle_atom_site_label_3
_geom_angle
_geom_angle_site_symmetry_1
_geom_angle_site_symmetry_3
_geom_angle_publ_flag
O1 C1 O2 125.0(5) . . ?
O1 C1 C31 115.6(5) . . ?
O2 C1 C31 119.4(5) . . ?
C3 C2 C31 121.1(5) . . ?
C3 C2 I1 116.6(4) . . ?
C31 C2 I1 122.3(4) . . ?
C2 C3 C4 119.8(5) . . ?
C2 C3 H3 120.1 . . ?
C4 C3 H3 120.1 . . ?
C5 C4 C3 120.5(5) . . ?
C5 C4 S1 119.6(4) . . ?
C3 C4 S1 119.9(4) . . ?
C4 C5 C6 119.0(5) . . ?
C4 C5 H5 120.5 . . ?
C6 C5 H5 120.5 . . ?
C31 C6 C5 121.5(5) . . ?
C31 C6 H6 119.3 . . ?
C5 C6 H6 119.3 . . ?
N1 C7 N2 112.4(5) . . ?
N1 C7 H7 123.8 . . ?
N2 C7 H7 123.8 . . ?
N2 C8 N3 103.7(5) . . ?
N2 C8 H8 128.1 . . ?
N3 C8 H8 128.1 . . ?
N2 C9 C10 113.5(5) . . ?
N2 C9 H9A 108.9 . . ?
C10 C9 H9A 108.9 . . ?
N2 C9 H9B 108.9 . . ?
C10 C9 H9B 108.9 . . ?
H9A C9 H9B 107.7 . . ?
C15 C10 C11 118.6(6) . . ?
C15 C10 C9 119.4(6) . . ?
C11 C10 C9 121.9(6) . . ?
C12 C11 C10 120.6(6) . . ?
C12 C11 H11 119.7 . . ?
C10 C11 H11 119.7 . . ?
C11 C12 C13 120.3(6) . . ?
C11 C12 H12 119.8 . . ?
C13 C12 H12 119.8 . . ?
C14 C13 C12 118.8(6) . . ?
C14 C13 C16 119.4(6) . . ?
C12 C13 C16 121.7(6) . . ?
C13 C14 C15 120.6(6) . . ?
C13 C14 H14 119.7 . . ?
C15 C14 H14 119.7 . . ?
C10 C15 C14 121.1(6) . . ?
C10 C15 H15 119.5 . . ?
C14 C15 H15 119.5 . . ?
N4 C16 C13 113.1(5) . . ?
N4 C16 H16A 109.0 . . ?
C13 C16 H16A 109.0 . . ?
N4 C16 H16B 109.0 . . ?
C13 C16 H16B 109.0 . . ?
H16A C16 H16B 107.8 . . ?
N5 C17 N4 112.2(5) . . ?
N5 C17 C18 40.2(3) . . ?
N4 C17 C18 72.0(4) . . ?
N5 C17 H17 123.9 . . ?
N4 C17 H17 123.9 . . ?
C18 C17 H17 164.1 . . ?
N6 C18 N5 116.5(5) . . ?
N6 C18 C17 77.1(4) . . ?
N5 C18 C17 39.4(3) . . ?
N6 C18 H18 121.7 . . ?
N5 C18 H18 121.7 . . ?
C17 C18 H18 161.1 . . ?
N8 C19 N7 109.3(5) . . ?
N8 C19 H19 125.3 . . ?
N7 C19 H19 125.3 . . ?
N9 C20 N8 103.3(5) . . ?
N9 C20 H20 94(4) . . ?
N8 C20 H20 110(4) . . ?
N8 C21 C22 115.0(5) . . ?
N8 C21 H21A 108.5 . . ?
C22 C21 H21A 108.5 . . ?
N8 C21 H21B 108.5 . . ?
C22 C21 H21B 108.5 . . ?
H21A C21 H21B 107.5 . . ?
C27 C22 C23 117.2(6) . . ?
C27 C22 C21 120.3(6) . . ?
C23 C22 C21 122.3(6) . . ?
C22 C23 C24 121.1(6) . . ?
C22 C23 H23 119.5 . . ?
C24 C23 H23 119.5 . . ?
C25 C24 C23 121.5(6) . . ?
C25 C24 H24 119.3 . . ?
C23 C24 H24 119.3 . . ?
C24 C25 C26 116.9(6) . . ?
C24 C25 C28 121.3(6) . . ?
C26 C25 C28 121.8(6) . . ?
C25 C26 C27 121.4(6) . . ?
C25 C26 H26 119.3 . . ?
C27 C26 H26 119.3 . . ?
C22 C27 C26 122.0(6) . . ?
C22 C27 H27 119.0 . . ?
C26 C27 H27 119.0 . . ?
N10 C28 C25 113.1(5) . . ?
N10 C28 H28A 105(4) . . ?
C25 C28 H28A 107(4) . . ?
N10 C28 H28B 105(5) . . ?
C25 C28 H28B 110(5) . . ?
H28A C28 H28B 116(6) . . ?
N11 C29 N10 109.4(6) . . ?
N11 C29 H29 125.3 . . ?
N10 C29 H29 125.3 . . ?
N12 C30 N11 115.6(6) . . ?
N12 C30 H30 122.2 . . ?
N11 C30 H30 122.2 . . ?
C6 C31 C2 118.1(5) . . ?
C6 C31 C1 117.6(5) . . ?
C2 C31 C1 124.3(5) . . ?
O1 Cd1 N7 86.04(16) . . yes
O1 Cd1 N1 90.88(16) . . yes
N7 Cd1 N1 94.32(17) . . yes
O1 Cd1 O2W 87.32(14) . . yes
N7 Cd1 O2W 172.02(16) . . yes
N1 Cd1 O2W 90.19(16) . . yes
O1 Cd1 N11 177.87(16) . 3_655 yes
N7 Cd1 N11 92.23(17) . 3_655 yes
N1 Cd1 N11 90.49(17) . 3_655 yes
O2W Cd1 N11 94.31(16) . 3_655 yes
O1 Cd1 N5 91.13(15) . 7_575 yes
N7 Cd1 N5 93.50(16) . 7_575 yes
N1 Cd1 N5 172.04(16) . 7_575 yes
O2W Cd1 N5 82.21(15) . 7_575 yes
N11 Cd1 N5 87.74(17) 3_655 7_575 yes
C7 N1 N3 101.2(5) . . ?
C7 N1 Cd1 127.4(4) . . ?
N3 N1 Cd1 130.7(4) . . ?
C8 N2 C7 108.8(5) . . ?
C8 N2 C9 120.2(5) . . ?
C7 N2 C9 130.9(5) . . ?
C8 N3 N1 113.9(6) . . ?
N6 N4 C17 109.1(5) . . ?
N6 N4 C16 121.2(5) . . ?
C17 N4 C16 129.7(5) . . ?
C17 N5 C18 100.4(5) . . ?
C17 N5 Cd1 127.5(4) . 7_576 ?
C18 N5 Cd1 131.7(4) . 7_576 ?
N4 N6 C18 101.8(5) . . ?
C19 N7 N9 103.5(5) . . ?
C19 N7 Cd1 127.0(4) . . ?
N9 N7 Cd1 129.5(4) . . ?
C19 N8 C20 111.2(5) . . ?
C19 N8 C21 128.4(6) . . ?
C20 N8 C21 120.3(6) . . ?
C20 N9 N7 112.7(6) . . ?
C29 N10 N12 110.7(5) . . ?
C29 N10 C28 129.2(6) . . ?
N12 N10 C28 120.1(5) . . ?
C29 N11 C30 102.7(5) . . ?
C29 N11 Cd1 132.3(4) . 3_645 ?
C30 N11 Cd1 125.0(4) . 3_645 ?
C30 N12 N10 101.6(5) . . ?
C1 O1 Cd1 130.6(4) . . ?
H1WA O1W H1WB 109.4 . . ?
Cd1 O2W H2WA 119.5 . . ?
Cd1 O2W H2WB 119.5 . . ?
H2WA O2W H2WB 117.2 . . ?
O3 S1 O5 110.5(3) . . ?
O3 S1 O4 112.6(3) . . ?
O5 S1 O4 115.3(3) . . ?
O3 S1 C4 106.4(2) . . ?
O5 S1 C4 105.6(2) . . ?
O4 S1 C4 105.7(3) . . ?

loop_
_geom_bond_atom_site_label_1
_geom_bond_atom_site_label_2
_geom_bond_distance
_geom_bond_site_symmetry_2
_geom_bond_publ_flag
C1 O1 1.234(6) . ?
C1 O2 1.234(7) . ?
C1 C31 1.519(7) . ?
C2 C3 1.374(7) . ?
C2 C31 1.396(7) . ?
C2 I1 2.124(5) . ?
C3 C4 1.387(7) . ?
C3 H3 0.9300 . ?
C4 C5 1.378(7) . ?
C4 S1 1.794(5) . ?
C5 C6 1.391(8) . ?
C5 H5 0.9300 . ?
C6 C31 1.387(7) . ?
C6 H6 0.9300 . ?
C7 N1 1.304(7) . ?
C7 N2 1.329(7) . ?
C7 H7 0.9300 . ?
C8 N2 1.317(7) . ?
C8 N3 1.323(8) . ?
C8 H8 0.9300 . ?
C9 N2 1.470(7) . ?
C9 C10 1.507(8) . ?
C9 H9A 0.9700 . ?
C9 H9B 0.9700 . ?
C10 C15 1.377(8) . ?
C10 C11 1.387(8) . ?
C11 C12 1.380(9) . ?
C11 H11 0.9300 . ?
C12 C13 1.398(9) . ?
C12 H12 0.9300 . ?
C13 C14 1.372(8) . ?
C13 C16 1.504(8) . ?
C14 C15 1.383(8) . ?
C14 H14 0.9300 . ?
C15 H15 0.9300 . ?
C16 N4 1.465(7) . ?
C16 H16A 0.9700 . ?
C16 H16B 0.9700 . ?
C17 N5 1.311(7) . ?
C17 N4 1.332(8) . ?
C17 C18 2.031(8) . ?
C17 H17 0.9300 . ?
C18 N6 1.326(8) . ?
C18 N5 1.332(7) . ?
C18 H18 0.9300 . ?
C19 N8 1.307(7) . ?
C19 N7 1.315(7) . ?
C19 H19 0.9300 . ?
C20 N9 1.303(8) . ?
C20 N8 1.336(7) . ?
C20 H20 0.848(10) . ?
C21 N8 1.463(7) . ?
C21 C22 1.538(9) . ?
C21 H21A 0.9700 . ?
C21 H21B 0.9700 . ?
C22 C27 1.367(8) . ?
C22 C23 1.384(9) . ?
C23 C24 1.408(10) . ?
C23 H23 0.9300 . ?
C24 C25 1.377(9) . ?
C24 H24 0.9300 . ?
C25 C26 1.387(8) . ?
C25 C28 1.541(9) . ?
C26 C27 1.393(9) . ?
C26 H26 0.9300 . ?
C27 H27 0.9300 . ?
C28 N10 1.457(8) . ?
C28 H28A 1.00(6) . ?
C28 H28B 0.875(10) . ?
C29 N11 1.312(8) . ?
C29 N10 1.329(7) . ?
C29 H29 0.9300 . ?
C30 N12 1.299(8) . ?
C30 N11 1.350(8) . ?
C30 H30 0.9300 . ?
Cd1 O1 2.278(4) . yes
Cd1 N7 2.309(5) . yes
Cd1 N1 2.333(5) . yes
Cd1 O2W 2.345(4) . yes
Cd1 N11 2.349(5) 3_655 yes
Cd1 N5 2.354(5) 7_575 yes
N1 N3 1.363(7) . ?
N4 N6 1.325(7) . ?
N7 N9 1.369(7) . ?
N10 N12 1.346(7) . ?
O3 S1 1.437(4) . ?
O4 S1 1.464(4) . ?
O5 S1 1.438(4) . ?
O1W H1WA 0.8517 . ?
O1W H1WB 0.8491 . ?
O2W H2WA 0.8501 . ?
O2W H2WB 0.8500 . ?

loop_
_geom_hbond_atom_site_label_D
_geom_hbond_atom_site_label_H
_geom_hbond_atom_site_label_A
_geom_hbond_distance_DH
_geom_hbond_distance_HA
_geom_hbond_distance_DA
_geom_hbond_angle_DHA
_geom_hbond_site_symmetry_A
_geom_hbond_publ_flag
O1W H1WA O4 0.85 2.14 2.931(7) 154.0 5_666 yes
O2W H2WB O3 0.85 2.16 2.773(6) 128.8 7_575 yes
C17 H17 O1W 0.93 2.33 3.235(7) 164.9 4_566 yes
C28 H28A O2 1.00(6) 2.48(6) 3.381(9) 151(5) 8_755 yes
C16 H16B O3 0.97 2.26 3.121(8) 147.9 8_765 yes
C19 H19 O1W 0.93 2.40 3.300(8) 164.2 6_656 yes
C7 H7 O5 0.93 2.22 3.137(7) 167.6 4_466 yes
C9 H9A O4 0.97 2.48 3.435(8) 168.1 4_466 yes
C29 H29 O5 0.93 2.55 3.447(8) 163.1 2_664 yes
O1W H1WB O2 0.85 2.14 2.809(6) 136.0 1_455 yes

loop_
_publcif_info_exptl_table_extra_item
sin_theta_over_lambda_max

loop_
_publcif_info_exptl_table_header_item
?
